data_4037465
loop_
_publ_author_name
'Haghshenas, Pouyan'
'Quail, J. Wilson'
'Gravel, Michel'

_publ_section_title
;
 Substrate-Controlled Diastereoselectivity Reversal in NHC-Catalyzed
 Cross-Benzoin Reactions Using N-Boc-N-Bn-Protected \a-Amino Aldehydes.
;
_journal_issue 24
_journal_name_full 'The Journal of organic chemistry'
_journal_page_first 12075
_journal_page_last 12083
_journal_paper_doi 10.1021/acs.joc.6b02568
_journal_volume 81
_journal_year 2016
_chemical_absolute_configuration syn
_chemical_formula_moiety 'C20 H25 N O5'
_chemical_formula_sum 'C20 H25 N O5'
_chemical_formula_weight 359.41
_chemical_name_common PH-5-110+98-A
_space_group_crystal_system orthorhombic
_space_group_IT_number 19
_space_group_name_Hall 'P 2ac 2ab'
_space_group_name_H-M_alt 'P 21 21 21'
_atom_sites_solution_hydrogens mixed
_cell_angle_alpha 90
_cell_angle_beta 90
_cell_angle_gamma 90
_cell_formula_units_Z 4
_cell_length_a 10.1471(4)
_cell_length_b 10.2402(4)
_cell_length_c 18.2370(7)
_cell_measurement_reflns_used 9129
_cell_measurement_temperature 173.(2)
_cell_measurement_theta_max 28.2939
_cell_measurement_theta_min 2.8260
_cell_volume 1894.98(13)
_computing_cell_refinement 'SAINT V8.34A (Bruker AXS Inc., 2013)'
_computing_data_collection 'Bruker Instrument Service v2013.12.0.0'
_computing_data_reduction 'SAINT V8.34A (Bruker AXS Inc., 2013)'
_computing_structure_refinement 'SHELXL-2014/6 (Sheldrick, 2014)'
_computing_structure_solution 'SHELXS-97 (Sheldrick 2008)'
_diffrn_ambient_temperature 173.(2)
_diffrn_detector_area_resol_mean 8.3333
_diffrn_measured_fraction_theta_full 0.998
_diffrn_measured_fraction_theta_max 0.998
_diffrn_measurement_device_type 'Bruker APEX-II CCD'
_diffrn_radiation_type MoK\a
_diffrn_radiation_wavelength 0.71073
_diffrn_reflns_av_R_equivalents 0.0236
_diffrn_reflns_av_sigmaI/netI 0.0137
_diffrn_reflns_limit_h_max 13
_diffrn_reflns_limit_h_min -12
_diffrn_reflns_limit_k_max 13
_diffrn_reflns_limit_k_min -13
_diffrn_reflns_limit_l_max 23
_diffrn_reflns_limit_l_min -24
_diffrn_reflns_number 35007
_diffrn_reflns_theta_full 28.30
_diffrn_reflns_theta_max 28.30
_diffrn_reflns_theta_min 2.99
_exptl_absorpt_coefficient_mu 0.090
_exptl_absorpt_correction_T_max 0.97
_exptl_absorpt_correction_T_min 0.90
_exptl_absorpt_correction_type multi-scan
_exptl_absorpt_process_details 'SADABS V2014/2 (Bruker AXS Inc.)'
_exptl_crystal_colour 'clear colourless'
_exptl_crystal_density_diffrn 1.260
_exptl_crystal_density_method 'not measured'
_exptl_crystal_description irregular
_exptl_crystal_F_000 768
_exptl_crystal_size_max 0.400
_exptl_crystal_size_mid 0.300
_exptl_crystal_size_min 0.300
_refine_diff_density_max 0.230
_refine_diff_density_min -0.162
_refine_diff_density_rms 0.031
_refine_ls_abs_structure_details
;
Flack x determined using 1915 quotients [(I+)-(I-)]/[(I+)+(I-)]
(Parsons, Flack and Wagner, Acta Cryst. B69 (2013) 249-259).
;
_refine_ls_abs_structure_Flack -0.13(15)
_refine_ls_extinction_method none
_refine_ls_goodness_of_fit_ref 1.028
_refine_ls_hydrogen_treatment mixed
_refine_ls_matrix_type full
_refine_ls_number_parameters 242
_refine_ls_number_reflns 4709
_refine_ls_number_restraints 0
_refine_ls_restrained_S_all 1.028
_refine_ls_R_factor_all 0.0308
_refine_ls_R_factor_gt 0.0291
_refine_ls_shift/su_max 0.001
_refine_ls_shift/su_mean 0.000
_refine_ls_structure_factor_coef Fsqd
_refine_ls_weighting_details 'w=1/[\s^2^(Fo^2^)+(0.0449P)^2^+0.2226P] where P=(Fo^2^+2Fc^2^)/3'
_refine_ls_weighting_scheme calc
_refine_ls_wR_factor_gt 0.0753
_refine_ls_wR_factor_ref 0.0765
_reflns_number_gt 4507
_reflns_number_total 4709
_reflns_threshold_expression 'I > 2\s(I)'
_cod_data_source_file jo6b02568_si_001.cif
_cod_data_source_block I
_cod_database_code 4037465
_shelxl_version_number 2014/6

loop_
_space_group_symop_operation_xyz
'x, y, z'
'x+1/2, -y+1/2, -z'
'-x, y+1/2, -z+1/2'
'-x+1/2, -y, z+1/2'

loop_
_atom_site_type_symbol
_atom_site_label
_atom_site_fract_x
_atom_site_fract_y
_atom_site_fract_z
_atom_site_U_iso_or_equiv
_atom_site_adp_type
_atom_site_calc_flag
_atom_site_refinement_flags_adp
_atom_site_refinement_flags_posn
_atom_site_occupancy
O O1 0.92421(10) 0.40275(11) 0.67852(5) 0.0298(2) Uani d . . 1
O O2 0.96452(9) 0.49957(10) 0.78850(5) 0.0271(2) Uani d . . 1
O O3 0.58904(13) 0.64902(10) 0.65780(6) 0.0378(3) Uani d . . 1
H H3 0.517(2) 0.656(2) 0.6307(12) 0.057 Uiso d U . 1
O O4 0.46645(11) 0.52896(11) 0.55193(7) 0.0383(3) Uani d . . 1
O O5 0.55068(10) 0.31968(10) 0.47226(5) 0.0291(2) Uani d . . 1
N N1 0.75638(11) 0.47615(11) 0.74971(6) 0.0218(2) Uani d . . 1
C C1 0.66270(13) 0.43170(13) 0.69323(7) 0.0214(2) Uani d . . 1
H H1 0.7005 0.3509 0.6707 0.026 Uiso calc U R 1
C C2 0.65130(14) 0.53471(13) 0.63168(7) 0.0241(3) Uani d . . 1
H H2 0.742 0.5579 0.6145 0.029 Uiso calc U R 1
C C3 0.57330(14) 0.48112(13) 0.56681(8) 0.0253(3) Uani d . . 1
C C4 0.62866(14) 0.37295(13) 0.52574(7) 0.0233(3) Uani d . . 1
C C5 0.74682(14) 0.31050(14) 0.52787(7) 0.0253(3) Uani d . . 1
H H5 0.8185 0.329 0.5597 0.03 Uiso calc U R 1
C C6 0.74189(15) 0.21190(15) 0.47296(8) 0.0293(3) Uani d . . 1
H H6 0.8093 0.1513 0.4608 0.035 Uiso calc U R 1
C C7 0.62199(16) 0.22218(15) 0.44167(8) 0.0298(3) Uani d . . 1
H H7 0.5914 0.1679 0.403 0.036 Uiso calc U R 1
C C9 0.88588(13) 0.45580(13) 0.73448(7) 0.0221(3) Uani d . . 1
C C10 1.10911(13) 0.48453(15) 0.78293(8) 0.0276(3) Uani d . . 1
C C11 1.15570(16) 0.5449(2) 0.85445(10) 0.0434(4) Uani d . . 1
H H11A 1.1299 0.637 0.856 0.065 Uiso calc U R 1
H H11B 1.2518 0.538 0.8577 0.065 Uiso calc U R 1
H H11C 1.1154 0.4985 0.8958 0.065 Uiso calc U R 1
C C12 1.14513(17) 0.34098(16) 0.77991(10) 0.0378(4) Uani d . . 1
H H12A 1.1026 0.2949 0.8206 0.057 Uiso calc U R 1
H H12B 1.241 0.3314 0.7839 0.057 Uiso calc U R 1
H H12C 1.1151 0.3038 0.7333 0.057 Uiso calc U R 1
C C13 1.16020(16) 0.56231(18) 0.71808(10) 0.0399(4) Uani d . . 1
H H13A 1.1298 0.5219 0.6724 0.06 Uiso calc U R 1
H H13B 1.2568 0.5633 0.719 0.06 Uiso calc U R 1
H H13C 1.127 0.652 0.7209 0.06 Uiso calc U R 1
C C14 0.71125(13) 0.55416(13) 0.81247(7) 0.0224(3) Uani d . . 1
H H14A 0.6383 0.6114 0.7961 0.027 Uiso calc U R 1
H H14B 0.7845 0.6112 0.8287 0.027 Uiso calc U R 1
C C15 0.66438(13) 0.47453(13) 0.87738(7) 0.0233(3) Uani d . . 1
C C16 0.73784(16) 0.37106(16) 0.90451(9) 0.0331(3) Uani d . . 1
H H16 0.8184 0.3479 0.8814 0.04 Uiso calc U R 1
C C17 0.6949(2) 0.30105(18) 0.96504(10) 0.0424(4) Uani d . . 1
H H17 0.7463 0.2305 0.9831 0.051 Uiso calc U R 1
C C18 0.5779(2) 0.33346(18) 0.99918(9) 0.0428(4) Uani d . . 1
H H18 0.5484 0.2849 1.0404 0.051 Uiso calc U R 1
C C18A 0.52878(15) 0.39528(17) 0.72491(8) 0.0337(3) Uani d . . 1
H H18A 0.5403 0.3291 0.7632 0.051 Uiso calc U R 1
H H18B 0.4726 0.3602 0.6859 0.051 Uiso calc U R 1
H H18C 0.4873 0.4731 0.746 0.051 Uiso calc U R 1
C C19 0.50447(18) 0.43641(18) 0.97318(9) 0.0396(4) Uani d . . 1
H H19 0.4242 0.4593 0.9967 0.048 Uiso calc U R 1
C C20 0.54748(15) 0.50708(15) 0.91253(8) 0.0310(3) Uani d . . 1
H H20 0.4964 0.5783 0.895 0.037 Uiso calc U R 1

loop_
_atom_site_aniso_label
_atom_site_aniso_U_11
_atom_site_aniso_U_22
_atom_site_aniso_U_33
_atom_site_aniso_U_12
_atom_site_aniso_U_13
_atom_site_aniso_U_23
O1 0.0234(5) 0.0426(6) 0.0232(5) 0.0029(4) 0.0006(4) -0.0105(4)
O2 0.0165(4) 0.0395(6) 0.0255(5) 0.0025(4) -0.0014(4) -0.0113(4)
O3 0.0485(7) 0.0253(5) 0.0396(6) 0.0077(5) -0.0145(5) -0.0088(5)
O4 0.0349(6) 0.0340(6) 0.0461(6) 0.0097(5) -0.0165(5) -0.0069(5)
O5 0.0275(5) 0.0346(5) 0.0253(5) 0.0007(4) -0.0090(4) -0.0046(4)
N1 0.0182(5) 0.0279(5) 0.0192(5) -0.0006(4) -0.0007(4) -0.0053(4)
C1 0.0199(6) 0.0238(6) 0.0206(6) -0.0030(5) -0.0023(5) -0.0016(5)
C2 0.0255(6) 0.0222(6) 0.0246(6) -0.0013(5) -0.0043(5) -0.0015(5)
C3 0.0269(6) 0.0230(6) 0.0259(6) -0.0007(5) -0.0054(5) 0.0025(5)
C4 0.0251(6) 0.0262(6) 0.0185(6) -0.0037(5) -0.0055(5) 0.0023(5)
C5 0.0237(6) 0.0311(7) 0.0210(6) -0.0020(5) -0.0029(5) -0.0001(5)
C6 0.0297(7) 0.0336(7) 0.0247(7) 0.0004(6) 0.0015(6) -0.0032(6)
C7 0.0335(7) 0.0330(7) 0.0228(6) -0.0033(6) -0.0021(6) -0.0050(6)
C9 0.0201(6) 0.0256(6) 0.0207(6) -0.0002(5) -0.0004(5) -0.0021(5)
C10 0.0153(6) 0.0366(7) 0.0308(7) 0.0032(5) -0.0017(5) -0.0076(6)
C11 0.0228(7) 0.0639(11) 0.0434(9) 0.0035(7) -0.0087(7) -0.0231(9)
C12 0.0334(8) 0.0385(8) 0.0415(9) 0.0105(7) -0.0048(7) -0.0036(7)
C13 0.0265(7) 0.0452(9) 0.0479(9) -0.0036(7) 0.0043(7) 0.0014(8)
C14 0.0211(6) 0.0238(6) 0.0223(6) 0.0013(5) 0.0021(5) -0.0037(5)
C15 0.0233(6) 0.0256(6) 0.0208(6) -0.0024(5) -0.0003(5) -0.0065(5)
C16 0.0332(8) 0.0352(8) 0.0308(7) 0.0059(6) 0.0020(7) -0.0002(6)
C17 0.0517(10) 0.0380(8) 0.0376(9) 0.0011(8) -0.0029(8) 0.0078(7)
C18 0.0578(11) 0.0421(9) 0.0284(7) -0.0163(8) 0.0068(8) 0.0001(7)
C18A 0.0254(7) 0.0454(9) 0.0304(7) -0.0132(6) -0.0005(6) 0.0002(6)
C19 0.0402(9) 0.0424(9) 0.0362(8) -0.0086(7) 0.0159(7) -0.0087(7)
C20 0.0274(7) 0.0324(7) 0.0332(7) -0.0015(6) 0.0062(6) -0.0060(6)

loop_
_atom_type_symbol
_atom_type_description
_atom_type_scat_dispersion_real
_atom_type_scat_dispersion_imag
_atom_type_scat_source
C C 0.0033 0.0016 'International Tables Vol C Tables 4.2.6.8 and 6.1.1.4'
H H 0.0000 0.0000 'International Tables Vol C Tables 4.2.6.8 and 6.1.1.4'
N N 0.0061 0.0033 'International Tables Vol C Tables 4.2.6.8 and 6.1.1.4'
O O 0.0106 0.0060 'International Tables Vol C Tables 4.2.6.8 and 6.1.1.4'

loop_
_geom_angle_atom_site_label_1
_geom_angle_atom_site_label_2
_geom_angle_atom_site_label_3
_geom_angle
C9 O2 C10 120.24(10)
C2 O3 H3 104.1(15)
C7 O5 C4 106.17(11)
C9 N1 C14 122.96(11)
C9 N1 C1 115.68(10)
C14 N1 C1 120.77(11)
N1 C1 C18A 112.70(11)
N1 C1 C2 110.20(10)
C18A C1 C2 112.09(11)
N1 C1 H1 107.2
C18A C1 H1 107.2
C2 C1 H1 107.2
O3 C2 C3 109.11(11)
O3 C2 C1 110.75(11)
C3 C2 C1 110.90(11)
O3 C2 H2 108.7
C3 C2 H2 108.7
C1 C2 H2 108.7
O4 C3 C4 122.40(13)
O4 C3 C2 119.28(13)
C4 C3 C2 118.31(12)
C5 C4 O5 110.04(12)
C5 C4 C3 133.32(13)
O5 C4 C3 116.64(12)
C4 C5 C6 106.42(13)
C4 C5 H5 126.8
C6 C5 H5 126.8
C7 C6 C5 105.92(14)
C7 C6 H6 127.0
C5 C6 H6 127.0
C6 C7 O5 111.45(13)
C6 C7 H7 124.3
O5 C7 H7 124.3
O1 C9 O2 124.91(12)
O1 C9 N1 123.21(12)
O2 C9 N1 111.89(11)
O2 C10 C12 110.05(12)
O2 C10 C13 109.75(12)
C12 C10 C13 113.48(13)
O2 C10 C11 101.97(11)
C12 C10 C11 110.53(14)
C13 C10 C11 110.46(14)
C10 C11 H11A 109.5
C10 C11 H11B 109.5
H11A C11 H11B 109.5
C10 C11 H11C 109.5
H11A C11 H11C 109.5
H11B C11 H11C 109.5
C10 C12 H12A 109.5
C10 C12 H12B 109.5
H12A C12 H12B 109.5
C10 C12 H12C 109.5
H12A C12 H12C 109.5
H12B C12 H12C 109.5
C10 C13 H13A 109.5
C10 C13 H13B 109.5
H13A C13 H13B 109.5
C10 C13 H13C 109.5
H13A C13 H13C 109.5
H13B C13 H13C 109.5
N1 C14 C15 114.47(11)
N1 C14 H14A 108.6
C15 C14 H14A 108.6
N1 C14 H14B 108.6
C15 C14 H14B 108.6
H14A C14 H14B 107.6
C16 C15 C20 118.54(14)
C16 C15 C14 121.44(13)
C20 C15 C14 119.99(13)
C17 C16 C15 120.69(15)
C17 C16 H16 119.7
C15 C16 H16 119.7
C18 C17 C16 120.31(17)
C18 C17 H17 119.8
C16 C17 H17 119.8
C19 C18 C17 119.65(16)
C19 C18 H18 120.2
C17 C18 H18 120.2
C1 C18A H18A 109.5
C1 C18A H18B 109.5
H18A C18A H18B 109.5
C1 C18A H18C 109.5
H18A C18A H18C 109.5
H18B C18A H18C 109.5
C18 C19 C20 120.16(16)
C18 C19 H19 119.9
C20 C19 H19 119.9
C15 C20 C19 120.64(15)
C15 C20 H20 119.7
C19 C20 H20 119.7

loop_
_geom_bond_atom_site_label_1
_geom_bond_atom_site_label_2
_geom_bond_distance
O1 C9 1.2197(16)
O2 C9 1.3447(16)
O2 C10 1.4787(15)
O3 C2 1.4129(17)
O3 H3 0.88(2)
O4 C3 1.2202(18)
O5 C7 1.3533(18)
O5 C4 1.3693(16)
N1 C9 1.3592(18)
N1 C14 1.4689(16)
N1 C1 1.4738(16)
C1 C18A 1.5229(19)
C1 C2 1.5446(18)
C1 H1 1.0
C2 C3 1.5256(19)
C2 H2 1.0
C3 C4 1.450(2)
C4 C5 1.359(2)
C5 C6 1.4229(19)
C5 H5 0.95
C6 C7 1.348(2)
C6 H6 0.95
C7 H7 0.95
C10 C12 1.516(2)
C10 C13 1.517(2)
C10 C11 1.519(2)
C11 H11A 0.98
C11 H11B 0.98
C11 H11C 0.98
C12 H12A 0.98
C12 H12B 0.98
C12 H12C 0.98
C13 H13A 0.98
C13 H13B 0.98
C13 H13C 0.98
C14 C15 1.5141(19)
C14 H14A 0.99
C14 H14B 0.99
C15 C16 1.387(2)
C15 C20 1.3889(19)
C16 C17 1.386(2)
C16 H16 0.95
C17 C18 1.381(3)
C17 H17 0.95
C18 C19 1.376(3)
C18 H18 0.95
C18A H18A 0.98
C18A H18B 0.98
C18A H18C 0.98
C19 C20 1.392(2)
C19 H19 0.95
C20 H20 0.95

loop_
_geom_hbond_atom_site_label_D
_geom_hbond_atom_site_label_H
_geom_hbond_atom_site_label_A
_geom_hbond_site_symmetry_A
_geom_hbond_distance_DH
_geom_hbond_distance_HA
_geom_hbond_distance_DA
_geom_hbond_angle_DHA
O3 H3 O4 . 0.88(2) 2.00(2) 2.6051(16) 124.(2)
C5 H5 O1 . 0.95 2.53 3.4177(17) 155.1
C6 H6 O4 2_556 0.95 2.45 3.3885(19) 169.5
C7 H7 O1 2_456 0.95 2.37 3.2355(17) 151.4
C12 H12C O1 . 0.98 2.4 2.974(2) 116.6
C13 H13A O1 . 0.98 2.42 2.987(2) 116.4
C14 H14A O3 . 0.99 2.6 3.2309(18) 121.6

loop_
_geom_torsion_atom_site_label_1
_geom_torsion_atom_site_label_2
_geom_torsion_atom_site_label_3
_geom_torsion_atom_site_label_4
_geom_torsion
C9 N1 C1 C18A 152.19(13)
C14 N1 C1 C18A -36.40(17)
C9 N1 C1 C2 -81.77(14)
C14 N1 C1 C2 89.63(14)
N1 C1 C2 O3 -68.23(14)
C18A C1 C2 O3 58.15(15)
N1 C1 C2 C3 170.47(11)
C18A C1 C2 C3 -63.15(15)
O3 C2 C3 O4 -8.54(19)
C1 C2 C3 O4 113.72(15)
O3 C2 C3 C4 172.50(12)
C1 C2 C3 C4 -65.24(16)
C7 O5 C4 C5 0.57(15)
C7 O5 C4 C3 179.82(12)
O4 C3 C4 C5 174.28(16)
C2 C3 C4 C5 -6.8(2)
O4 C3 C4 O5 -4.7(2)
C2 C3 C4 O5 174.17(12)
O5 C4 C5 C6 -0.48(15)
C3 C4 C5 C6 -179.55(15)
C4 C5 C6 C7 0.19(16)
C5 C6 C7 O5 0.16(17)
C4 O5 C7 C6 -0.45(17)
C10 O2 C9 O1 -0.3(2)
C10 O2 C9 N1 178.98(12)
C14 N1 C9 O1 -172.19(13)
C1 N1 C9 O1 -1.0(2)
C14 N1 C9 O2 8.52(18)
C1 N1 C9 O2 179.72(11)
C9 O2 C10 C12 -62.12(18)
C9 O2 C10 C13 63.44(17)
C9 O2 C10 C11 -179.45(13)
C9 N1 C14 C15 -101.76(15)
C1 N1 C14 C15 87.48(14)
N1 C14 C15 C16 47.85(18)
N1 C14 C15 C20 -134.17(13)
C20 C15 C16 C17 0.5(2)
C14 C15 C16 C17 178.51(14)
C15 C16 C17 C18 0.1(3)
C16 C17 C18 C19 -0.5(3)
C17 C18 C19 C20 0.4(3)
C16 C15 C20 C19 -0.7(2)
C14 C15 C20 C19 -178.71(13)
C18 C19 C20 C15 0.2(2)
